data_4307161
loop_
_publ_author_name
'William R. Gemmill'
'Mark D. Smith'
'Hans-Conrad zur Loye'

_publ_section_title
;
Ln14Na3Ru6O36 (Ln = Pr, Nd): Two New Complex Lanthanide-Containing Oxides
of Ruthenium
;
_journal_name_full 'Inorganic Chemistry'
_journal_page_first 2132
_journal_page_last 2138
_journal_paper_doi 10.1021/ic0617083
_journal_volume 46
_journal_year 2007
_chemical_formula_moiety 'Na3 O36 Pr14 Ru6'
_chemical_formula_sum 'Na3 O36 Pr14 Ru6'
_chemical_formula_weight 3224.13
_chemical_name_systematic
; 
 ? 
;
_space_group_IT_number 167
_symmetry_cell_setting trigonal
_symmetry_space_group_name_Hall '-R 3 2"c'
_symmetry_space_group_name_H-M 'R -3 c :H'
_atom_sites_solution_primary direct
_atom_sites_solution_secondary difmap
_audit_creation_method SHELXL-97
_cell_angle_alpha 90.00
_cell_angle_beta 90.00
_cell_angle_gamma 120.00
_cell_formula_units_Z 6
_cell_length_a 9.7380(2)
_cell_length_b 9.7380(2)
_cell_length_c 55.5716(15)
_cell_measurement_reflns_used 4433
_cell_measurement_temperature 294(2)
_cell_measurement_theta_max 32.539
_cell_measurement_theta_min 2.828
_cell_volume 4563.76(18)
_computing_cell_refinement 'SAINT+ NT V6.22 (Bruker, 2001)'
_computing_data_collection 'SMART NT V5.628 (Bruker, 2001)'
_computing_data_reduction 'SAINT+ NT V6.22'
_computing_molecular_graphics 'SHELXTL V6.1 (Sheldrick, 2000)'
_computing_publication_material 'SHELXTL V6.1'
_computing_structure_refinement 'SHELXL-97 (Sheldrick, 1997)'
_computing_structure_solution 'SHELXS-97 (Sheldrick, 1990)'
_diffrn_ambient_temperature 294(2)
_diffrn_measured_fraction_theta_full 0.999
_diffrn_measured_fraction_theta_max 0.999
_diffrn_measurement_device_type 'Bruker SMART APEX CCD diffractometer'
_diffrn_measurement_method 'omega scans'
_diffrn_radiation_monochromator graphite
_diffrn_radiation_source 'fine-focus sealed tube'
_diffrn_radiation_type MoK\a
_diffrn_radiation_wavelength 0.71073
_diffrn_reflns_av_R_equivalents 0.0751
_diffrn_reflns_av_sigmaI/netI 0.0357
_diffrn_reflns_limit_h_max 14
_diffrn_reflns_limit_h_min -14
_diffrn_reflns_limit_k_max 14
_diffrn_reflns_limit_k_min -14
_diffrn_reflns_limit_l_max 83
_diffrn_reflns_limit_l_min -84
_diffrn_reflns_number 19736
_diffrn_reflns_theta_full 32.57
_diffrn_reflns_theta_max 32.57
_diffrn_reflns_theta_min 2.20
_diffrn_standards_decay_% 0
_exptl_absorpt_coefficient_mu 24.974
_exptl_absorpt_correction_T_max 1.0000
_exptl_absorpt_correction_T_min 0.4708
_exptl_absorpt_correction_type multi-scan
_exptl_absorpt_process_details 'SADABS (Bruker, 2001)'
_exptl_crystal_colour black
_exptl_crystal_density_diffrn 7.039
_exptl_crystal_density_method 'not measured'
_exptl_crystal_description irregular
_exptl_crystal_F_000 8466
_exptl_crystal_size_max 0.05
_exptl_crystal_size_mid 0.04
_exptl_crystal_size_min 0.03
_refine_diff_density_max 1.663
_refine_diff_density_min -4.122
_refine_diff_density_rms 0.530
_refine_ls_extinction_method none
_refine_ls_goodness_of_fit_ref 1.087
_refine_ls_matrix_type full
_refine_ls_number_parameters 91
_refine_ls_number_reflns 1855
_refine_ls_number_restraints 0
_refine_ls_restrained_S_all 1.087
_refine_ls_R_factor_all 0.0417
_refine_ls_R_factor_gt 0.0368
_refine_ls_shift/su_max 0.001
_refine_ls_shift/su_mean 0.000
_refine_ls_structure_factor_coef Fsqd
_refine_ls_weighting_details 'calc w=1/[\s^2^(Fo^2^)+(0.0145P)^2^+576.4727P] where P=(Fo^2^+2Fc^2^)/3'
_refine_ls_weighting_scheme calc
_refine_ls_wR_factor_gt 0.0727
_refine_ls_wR_factor_ref 0.0744
_reflns_number_gt 1724
_reflns_number_total 1855
_reflns_threshold_expression >2sigma(I)
_cod_data_source_file ic0617083rom20060908_043430.cif
_cod_data_source_block wg2059as
_cod_depositor_comments
;
The following automatic conversions were performed:
'_symmetry_cell_setting' value 'Trigonal' changed to 'trigonal' according
to '/home/saulius/struct/CIF-dictionaries/cif_core.dic' dictionary named
'cif_core.dic' version 2.4.1 from 2010-06-29.

Automatic conversion script
Id: cif_fix_enum 1527 2010-12-29 10:47:43Z saulius 
;
_cod_original_sg_symbol_H-M 'R -3 c'
_cod_database_code 4307161

loop_
_symmetry_equiv_pos_as_xyz
'x, y, z'
'-y, x-y, z'
'-x+y, -x, z'
'y, x, -z+1/2'
'x-y, -y, -z+1/2'
'-x, -x+y, -z+1/2'
'x+2/3, y+1/3, z+1/3'
'-y+2/3, x-y+1/3, z+1/3'
'-x+y+2/3, -x+1/3, z+1/3'
'y+2/3, x+1/3, -z+5/6'
'x-y+2/3, -y+1/3, -z+5/6'
'-x+2/3, -x+y+1/3, -z+5/6'
'x+1/3, y+2/3, z+2/3'
'-y+1/3, x-y+2/3, z+2/3'
'-x+y+1/3, -x+2/3, z+2/3'
'y+1/3, x+2/3, -z+7/6'
'x-y+1/3, -y+2/3, -z+7/6'
'-x+1/3, -x+y+2/3, -z+7/6'
'-x, -y, -z'
'y, -x+y, -z'
'x-y, x, -z'
'-y, -x, z-1/2'
'-x+y, y, z-1/2'
'x, x-y, z-1/2'
'-x+2/3, -y+1/3, -z+1/3'
'y+2/3, -x+y+1/3, -z+1/3'
'x-y+2/3, x+1/3, -z+1/3'
'-y+2/3, -x+1/3, z-1/6'
'-x+y+2/3, y+1/3, z-1/6'
'x+2/3, x-y+1/3, z-1/6'
'-x+1/3, -y+2/3, -z+2/3'
'y+1/3, -x+y+2/3, -z+2/3'
'x-y+1/3, x+2/3, -z+2/3'
'-y+1/3, -x+2/3, z+1/6'
'-x+y+1/3, y+2/3, z+1/6'
'x+1/3, x-y+2/3, z+1/6'

loop_
_atom_site_label
_atom_site_type_symbol
_atom_site_fract_x
_atom_site_fract_y
_atom_site_fract_z
_atom_site_U_iso_or_equiv
_atom_site_adp_type
_atom_site_occupancy
_atom_site_symmetry_multiplicity
_atom_site_calc_flag
_atom_site_refinement_flags
_atom_site_disorder_assembly
_atom_site_disorder_group
Pr1 Pr 0.00471(5) 0.28850(5) 0.216615(7) 0.00525(9) Uani 1 1 d . . .
Pr2 Pr 0.02893(5) 0.34290(5) 0.147833(8) 0.00642(10) Uani 1 1 d . . .
Pr3 Pr 0.0000 0.0000 0.107956(13) 0.00587(14) Uani 1 3 d S . .
Ru1 Ru -0.00050(8) 0.3333 0.0833 0.00193(14) Uani 1 2 d S . .
Ru2 Ru 0.0000 0.0000 0.0000 0.0032(2) Uani 1 6 d S . .
Ru3 Ru 0.0000 0.0000 0.162491(17) 0.00280(17) Uani 1 3 d S . .
Na1 Na 0.0000 0.0000 0.2500 0.0087(15) Uani 1 6 d S . .
Na2 Na 0.0000 0.0000 0.05338(11) 0.0125(11) Uani 1 3 d S . .
O1 O 0.1976(7) 0.1916(7) 0.22402(10) 0.0068(10) Uani 1 1 d . . .
O2 O 0.1954(7) 0.1296(7) 0.14128(10) 0.0094(10) Uani 1 1 d . . .
O3 O 0.0655(7) 0.1983(7) 0.17956(10) 0.0076(10) Uani 1 1 d . . .
O4 O 0.2338(7) 0.1349(7) 0.08171(10) 0.0074(10) Uani 1 1 d . . .
O5 O 0.1443(7) 0.3554(7) 0.05777(10) 0.0072(10) Uani 1 1 d . . .
O6 O 0.1660(7) 0.1703(7) 0.02056(11) 0.0097(11) Uani 1 1 d . . .

loop_
_atom_site_aniso_label
_atom_site_aniso_U_11
_atom_site_aniso_U_22
_atom_site_aniso_U_33
_atom_site_aniso_U_23
_atom_site_aniso_U_13
_atom_site_aniso_U_12
Pr1 0.00464(17) 0.00555(18) 0.00548(17) 0.00020(13) -0.00022(13) 0.00249(14)
Pr2 0.00706(18) 0.00469(18) 0.00727(18) -0.00030(13) -0.00100(14) 0.00276(14)
Pr3 0.00574(19) 0.00574(19) 0.0061(3) 0.000 0.000 0.00287(9)
Ru1 0.0020(2) 0.0015(3) 0.0022(3) 0.0006(2) 0.00028(12) 0.00073(15)
Ru2 0.0029(3) 0.0029(3) 0.0038(5) 0.000 0.000 0.00147(17)
Ru3 0.0026(2) 0.0026(2) 0.0032(4) 0.000 0.000 0.00129(12)
Na1 0.009(2) 0.009(2) 0.008(3) 0.000 0.000 0.0045(11)
Na2 0.0147(17) 0.0147(17) 0.008(3) 0.000 0.000 0.0073(9)
O1 0.006(2) 0.006(2) 0.007(2) -0.0019(19) -0.0014(19) 0.003(2)
O2 0.009(2) 0.011(3) 0.010(2) 0.000(2) 0.001(2) 0.007(2)
O3 0.008(2) 0.005(2) 0.009(2) -0.0013(19) 0.0006(19) 0.002(2)
O4 0.006(2) 0.011(3) 0.008(2) 0.006(2) 0.0043(19) 0.006(2)
O5 0.006(2) 0.010(3) 0.006(2) 0.000(2) 0.0031(19) 0.004(2)
O6 0.009(3) 0.006(2) 0.012(3) -0.002(2) -0.004(2) 0.003(2)

loop_
_atom_type_symbol
_atom_type_description
_atom_type_scat_dispersion_real
_atom_type_scat_dispersion_imag
_atom_type_scat_source
O O 0.0106 0.0060 'International Tables Vol C Tables 4.2.6.8 and 6.1.1.4'
Na Na 0.0362 0.0249 'International Tables Vol C Tables 4.2.6.8 and 6.1.1.4'
Ru Ru -1.2594 0.8363 'International Tables Vol C Tables 4.2.6.8 and 6.1.1.4'
Pr Pr -0.2180 2.8214 'International Tables Vol C Tables 4.2.6.8 and 6.1.1.4'

loop_
_geom_angle_atom_site_label_1
_geom_angle_atom_site_label_2
_geom_angle_atom_site_label_3
_geom_angle
_geom_angle_site_symmetry_1
_geom_angle_site_symmetry_3
_geom_angle_publ_flag
O2 Pr1 O3 80.4(2) 26_455 . ?
O2 Pr1 O4 147.74(19) 26_455 34 ?
O3 Pr1 O4 124.21(19) . 34 ?
O2 Pr1 O5 72.5(2) 26_455 34 ?
O3 Pr1 O5 130.10(19) . 34 ?
O4 Pr1 O5 75.44(18) 34 34 ?
O2 Pr1 O6 80.9(2) 26_455 34 ?
O3 Pr1 O6 65.1(2) . 34 ?
O4 Pr1 O6 91.0(2) 34 34 ?
O5 Pr1 O6 69.72(19) 34 34 ?
O2 Pr1 O1 81.24(19) 26_455 2 ?
O3 Pr1 O1 86.07(19) . 2 ?
O4 Pr1 O1 117.59(19) 34 2 ?
O5 Pr1 O1 128.29(19) 34 2 ?
O6 Pr1 O1 148.2(2) 34 2 ?
O2 Pr1 O1 145.92(19) 26_455 . ?
O3 Pr1 O1 68.94(19) . . ?
O4 Pr1 O1 66.00(18) 34 . ?
O5 Pr1 O1 139.63(19) 34 . ?
O6 Pr1 O1 98.66(19) 34 . ?
O1 Pr1 O1 82.1(3) 2 . ?
O2 Pr1 O4 83.26(18) 26_455 26_455 ?
O3 Pr1 O4 148.21(18) . 26_455 ?
O4 Pr1 O4 82.4(2) 34 26_455 ?
O5 Pr1 O4 68.73(18) 34 26_455 ?
O6 Pr1 O4 138.27(18) 34 26_455 ?
O1 Pr1 O4 64.52(17) 2 26_455 ?
O1 Pr1 O4 115.48(17) . 26_455 ?
O2 Pr1 Na1 126.53(14) 26_455 . ?
O3 Pr1 Na1 94.01(14) . . ?
O4 Pr1 Na1 76.46(13) 34 . ?
O5 Pr1 Na1 135.76(13) 34 . ?
O6 Pr1 Na1 143.86(14) 34 . ?
O1 Pr1 Na1 45.30(13) 2 . ?
O1 Pr1 Na1 45.24(13) . . ?
O4 Pr1 Na1 74.29(12) 26_455 . ?
O2 Pr1 Na2 114.77(15) 26_455 34 ?
O3 Pr1 Na2 99.69(16) . 34 ?
O4 Pr1 Na2 46.73(16) 34 34 ?
O5 Pr1 Na2 58.38(14) 34 34 ?
O6 Pr1 Na2 44.91(17) 34 34 ?
O1 Pr1 Na2 163.60(15) 2 34 ?
O1 Pr1 Na2 85.64(13) . 34 ?
O4 Pr1 Na2 111.92(15) 26_455 34 ?
Na1 Pr1 Na2 118.57(7) . 34 ?
O2 Pr1 Ru1 176.18(14) 26_455 27 ?
O3 Pr1 Ru1 96.93(14) . 27 ?
O4 Pr1 Ru1 32.93(13) 34 27 ?
O5 Pr1 Ru1 107.62(13) 34 27 ?
O6 Pr1 Ru1 95.56(14) 34 27 ?
O1 Pr1 Ru1 101.38(13) 2 27 ?
O1 Pr1 Ru1 33.07(13) . 27 ?
O4 Pr1 Ru1 100.35(12) 26_455 27 ?
Na1 Pr1 Ru1 56.157(13) . 27 ?
Na2 Pr1 Ru1 62.83(6) 34 27 ?
O2 Pr1 Pr2 115.33(14) 26_455 27 ?
O3 Pr1 Pr2 43.71(14) . 27 ?
O4 Pr1 Pr2 81.44(14) 34 27 ?
O5 Pr1 Pr2 115.61(14) 34 27 ?
O6 Pr1 Pr2 51.36(14) 34 27 ?
O1 Pr1 Pr2 115.79(13) 2 27 ?
O1 Pr1 Pr2 48.68(13) . 27 ?
O4 Pr1 Pr2 161.40(12) 26_455 27 ?
Na1 Pr1 Pr2 92.921(12) . 27 ?
Na2 Pr1 Pr2 62.02(6) 34 27 ?
Ru1 Pr1 Pr2 61.065(11) 27 27 ?
O2 Pr2 O3 69.36(19) 2 . ?
O2 Pr2 O5 77.9(2) 2 17_554 ?
O3 Pr2 O5 114.05(19) . 17_554 ?
O2 Pr2 O3 111.4(2) 2 26_455 ?
O3 Pr2 O3 120.92(8) . 26_455 ?
O5 Pr2 O3 123.99(18) 17_554 26_455 ?
O2 Pr2 O6 124.59(19) 2 17_554 ?
O3 Pr2 O6 84.7(2) . 17_554 ?
O5 Pr2 O6 69.27(19) 17_554 17_554 ?
O3 Pr2 O6 123.90(19) 26_455 17_554 ?
O2 Pr2 O6 130.23(19) 2 34 ?
O3 Pr2 O6 63.36(18) . 34 ?
O5 Pr2 O6 135.41(18) 17_554 34 ?
O3 Pr2 O6 81.71(19) 26_455 34 ?
O6 Pr2 O6 66.2(2) 17_554 34 ?
O2 Pr2 O1 77.26(18) 2 26_455 ?
O3 Pr2 O1 146.11(18) . 26_455 ?
O5 Pr2 O1 62.56(17) 17_554 26_455 ?
O3 Pr2 O1 66.19(18) 26_455 26_455 ?
O6 Pr2 O1 120.35(19) 17_554 26_455 ?
O6 Pr2 O1 144.91(18) 34 26_455 ?
O2 Pr2 O6 165.34(19) 2 18_554 ?
O3 Pr2 O6 124.95(18) . 18_554 ?
O5 Pr2 O6 96.76(19) 17_554 18_554 ?
O3 Pr2 O6 60.16(18) 26_455 18_554 ?
O6 Pr2 O6 64.4(3) 17_554 18_554 ?
O6 Pr2 O6 62.7(2) 34 18_554 ?
O1 Pr2 O6 88.16(17) 26_455 18_554 ?
O2 Pr2 Ru2 156.28(14) 2 16_554 ?
O3 Pr2 Ru2 90.09(14) . 16_554 ?
O5 Pr2 Ru2 101.15(14) 17_554 16_554 ?
O3 Pr2 Ru2 89.03(13) 26_455 16_554 ?
O6 Pr2 Ru2 38.10(13) 17_554 16_554 ?
O6 Pr2 Ru2 38.07(13) 34 16_554 ?
O1 Pr2 Ru2 123.78(12) 26_455 16_554 ?
O6 Pr2 Ru2 37.82(12) 18_554 16_554 ?
O2 Pr2 Ru3 37.98(14) 2 . ?
O3 Pr2 Ru3 35.62(13) . . ?
O5 Pr2 Ru3 86.55(14) 17_554 . ?
O3 Pr2 Ru3 135.46(13) 26_455 . ?
O6 Pr2 Ru3 95.49(13) 17_554 . ?
O6 Pr2 Ru3 98.76(13) 34 . ?
O1 Pr2 Ru3 113.82(12) 26_455 . ?
O6 Pr2 Ru3 156.34(12) 18_554 . ?
Ru2 Pr2 Ru3 118.537(15) 16_554 . ?
O2 Pr2 Pr1 121.35(14) 2 26_455 ?
O3 Pr2 Pr1 161.70(13) . 26_455 ?
O5 Pr2 Pr1 83.70(13) 17_554 26_455 ?
O3 Pr2 Pr1 43.11(13) 26_455 26_455 ?
O6 Pr2 Pr1 98.38(14) 17_554 26_455 ?
O6 Pr2 Pr1 101.26(13) 34 26_455 ?
O1 Pr2 Pr1 45.25(12) 26_455 26_455 ?
O6 Pr2 Pr1 44.06(12) 18_554 26_455 ?
Ru2 Pr2 Pr1 81.702(11) 16_554 26_455 ?
Ru3 Pr2 Pr1 158.985(19) . 26_455 ?
O2 Pr2 Ru1 79.59(14) 2 . ?
O3 Pr2 Ru1 138.90(13) . . ?
O5 Pr2 Ru1 30.32(13) 17_554 . ?
O3 Pr2 Ru1 94.82(13) 26_455 . ?
O6 Pr2 Ru1 91.77(14) 17_554 . ?
O6 Pr2 Ru1 149.25(13) 34 . ?
O1 Pr2 Ru1 32.72(12) 26_455 . ?
O6 Pr2 Ru1 88.96(12) 18_554 . ?
Ru2 Pr2 Ru1 111.721(13) 16_554 . ?
Ru3 Pr2 Ru1 104.71(2) . . ?
Pr1 Pr2 Ru1 59.283(12) 26_455 . ?
O4 Pr3 O4 88.40(19) 3 2 ?
O4 Pr3 O4 88.40(19) 3 . ?
O4 Pr3 O4 88.40(19) 2 . ?
O4 Pr3 O2 138.95(19) 3 . ?
O4 Pr3 O2 131.54(18) 2 . ?
O4 Pr3 O2 84.37(19) . . ?
O4 Pr3 O2 131.54(19) 3 2 ?
O4 Pr3 O2 84.37(19) 2 2 ?
O4 Pr3 O2 138.95(19) . 2 ?
O2 Pr3 O2 71.1(2) . 2 ?
O4 Pr3 O2 84.37(19) 3 3 ?
O4 Pr3 O2 138.95(19) 2 3 ?
O4 Pr3 O2 131.54(18) . 3 ?
O2 Pr3 O2 71.1(2) . 3 ?
O2 Pr3 O2 71.1(2) 2 3 ?
O4 Pr3 O5 144.69(18) 3 17_554 ?
O4 Pr3 O5 65.51(17) 2 17_554 ?
O4 Pr3 O5 68.50(18) . 17_554 ?
O2 Pr3 O5 67.29(18) . 17_554 ?
O2 Pr3 O5 71.77(18) 2 17_554 ?
O2 Pr3 O5 130.94(18) 3 17_554 ?
O4 Pr3 O5 65.50(17) 3 16_444 ?
O4 Pr3 O5 68.50(18) 2 16_444 ?
O4 Pr3 O5 144.69(18) . 16_444 ?
O2 Pr3 O5 130.94(18) . 16_444 ?
O2 Pr3 O5 67.29(18) 2 16_444 ?
O2 Pr3 O5 71.76(18) 3 16_444 ?
O5 Pr3 O5 119.963(8) 17_554 16_444 ?
O4 Pr3 O5 68.50(18) 3 18_544 ?
O4 Pr3 O5 144.69(18) 2 18_544 ?
O4 Pr3 O5 65.51(17) . 18_544 ?
O2 Pr3 O5 71.77(18) . 18_544 ?
O2 Pr3 O5 130.94(18) 2 18_544 ?
O2 Pr3 O5 67.29(18) 3 18_544 ?
O5 Pr3 O5 119.961(9) 17_554 18_544 ?
O5 Pr3 O5 119.961(8) 16_444 18_544 ?
O4 Pr3 Ru3 126.39(13) 3 . ?
O4 Pr3 Ru3 126.39(13) 2 . ?
O4 Pr3 Ru3 126.39(13) . . ?
O2 Pr3 Ru3 42.17(13) . . ?
O2 Pr3 Ru3 42.17(13) 2 . ?
O2 Pr3 Ru3 42.17(13) 3 . ?
O5 Pr3 Ru3 88.88(12) 17_554 . ?
O5 Pr3 Ru3 88.88(12) 16_444 . ?
O5 Pr3 Ru3 88.88(12) 18_544 . ?
O4 Pr3 Na2 53.61(13) 3 . ?
O4 Pr3 Na2 53.61(13) 2 . ?
O4 Pr3 Na2 53.61(13) . . ?
O2 Pr3 Na2 137.83(13) . . ?
O2 Pr3 Na2 137.83(13) 2 . ?
O2 Pr3 Na2 137.83(13) 3 . ?
O5 Pr3 Na2 91.12(12) 17_554 . ?
O5 Pr3 Na2 91.12(12) 16_444 . ?
O5 Pr3 Na2 91.12(12) 18_544 . ?
Ru3 Pr3 Na2 180.0 . . ?
O4 Pr3 Ru1 33.08(13) 3 2 ?
O4 Pr3 Ru1 72.84(13) 2 2 ?
O4 Pr3 Ru1 116.24(14) . 2 ?
O2 Pr3 Ru1 150.60(14) . 2 ?
O2 Pr3 Ru1 100.02(14) 2 2 ?
O2 Pr3 Ru1 79.51(13) 3 2 ?
O5 Pr3 Ru1 138.04(12) 17_554 2 ?
O5 Pr3 Ru1 32.81(12) 16_444 2 ?
O5 Pr3 Ru1 96.88(12) 18_544 2 ?
Ru3 Pr3 Ru1 112.842(11) . 2 ?
Na2 Pr3 Ru1 67.158(11) . 2 ?
O5 Ru1 O5 95.4(3) 17_554 . ?
O5 Ru1 O1 175.9(2) 17_554 30_455 ?
O5 Ru1 O1 85.4(2) . 30_455 ?
O5 Ru1 O1 85.4(2) 17_554 26_455 ?
O5 Ru1 O1 175.9(2) . 26_455 ?
O1 Ru1 O1 94.0(3) 30_455 26_455 ?
O5 Ru1 O4 96.8(2) 17_554 18_554 ?
O5 Ru1 O4 89.7(2) . 18_554 ?
O1 Ru1 O4 87.1(2) 30_455 18_554 ?
O1 Ru1 O4 86.3(2) 26_455 18_554 ?
O5 Ru1 O4 89.7(2) 17_554 2 ?
O5 Ru1 O4 96.8(2) . 2 ?
O1 Ru1 O4 86.3(2) 30_455 2 ?
O1 Ru1 O4 87.1(2) 26_455 2 ?
O4 Ru1 O4 170.3(3) 18_554 2 ?
O5 Ru1 Na1 132.28(17) 17_554 25_455 ?
O5 Ru1 Na1 132.28(17) . 25_455 ?
O1 Ru1 Na1 47.02(17) 30_455 25_455 ?
O1 Ru1 Na1 47.02(17) 26_455 25_455 ?
O4 Ru1 Na1 85.17(17) 18_554 25_455 ?
O4 Ru1 Na1 85.17(17) 2 25_455 ?
O5 Ru1 Pr3 47.78(17) 17_554 . ?
O5 Ru1 Pr3 92.90(17) . . ?
O1 Ru1 Pr3 128.25(16) 30_455 . ?
O1 Ru1 Pr3 90.60(16) 26_455 . ?
O4 Ru1 Pr3 144.60(17) 18_554 . ?
O4 Ru1 Pr3 42.49(15) 2 . ?
Na1 Ru1 Pr3 117.504(11) 25_455 . ?
O5 Ru1 Pr3 92.90(17) 17_554 16_554 ?
O5 Ru1 Pr3 47.77(17) . 16_554 ?
O1 Ru1 Pr3 90.61(16) 30_455 16_554 ?
O1 Ru1 Pr3 128.25(16) 26_455 16_554 ?
O4 Ru1 Pr3 42.49(15) 18_554 16_554 ?
O4 Ru1 Pr3 144.60(17) 2 16_554 ?
Na1 Ru1 Pr3 117.505(11) 25_455 16_554 ?
Pr3 Ru1 Pr3 124.99(2) . 16_554 ?
O5 Ru1 Pr1 131.77(17) 17_554 30_455 ?
O5 Ru1 Pr1 91.44(17) . 30_455 ?
O1 Ru1 Pr1 44.18(16) 30_455 30_455 ?
O1 Ru1 Pr1 90.95(17) 26_455 30_455 ?
O4 Ru1 Pr1 130.96(17) 18_554 30_455 ?
O4 Ru1 Pr1 42.09(15) 2 30_455 ?
Na1 Ru1 Pr1 59.084(13) 25_455 30_455 ?
Pr3 Ru1 Pr1 84.292(10) . 30_455 ?
Pr3 Ru1 Pr1 125.030(13) 16_554 30_455 ?
O5 Ru1 Pr1 91.44(17) 17_554 26_455 ?
O5 Ru1 Pr1 131.77(17) . 26_455 ?
O1 Ru1 Pr1 90.95(17) 30_455 26_455 ?
O1 Ru1 Pr1 44.18(16) 26_455 26_455 ?
O4 Ru1 Pr1 42.10(15) 18_554 26_455 ?
O4 Ru1 Pr1 130.96(17) 2 26_455 ?
Na1 Ru1 Pr1 59.082(13) 25_455 26_455 ?
Pr3 Ru1 Pr1 125.028(13) . 26_455 ?
Pr3 Ru1 Pr1 84.295(10) 16_554 26_455 ?
Pr1 Ru1 Pr1 118.17(3) 30_455 26_455 ?
O5 Ru1 Pr1 142.79(17) 17_554 29_455 ?
O5 Ru1 Pr1 84.76(17) . 29_455 ?
O1 Ru1 Pr1 41.22(16) 30_455 29_455 ?
O1 Ru1 Pr1 92.16(16) 26_455 29_455 ?
O4 Ru1 Pr1 45.98(17) 18_554 29_455 ?
O4 Ru1 Pr1 127.35(16) 2 29_455 ?
Na1 Ru1 Pr1 58.401(13) 25_455 29_455 ?
Pr3 Ru1 Pr1 169.302(14) . 29_455 ?
Pr3 Ru1 Pr1 60.089(8) 16_554 29_455 ?
Pr1 Ru1 Pr1 85.331(18) 30_455 29_455 ?
Pr1 Ru1 Pr1 62.805(14) 26_455 29_455 ?
O6 Ru2 O6 180.0(7) . 19 ?
O6 Ru2 O6 89.5(2) . 21 ?
O6 Ru2 O6 90.5(2) 19 21 ?
O6 Ru2 O6 90.5(2) . 3 ?
O6 Ru2 O6 89.5(2) 19 3 ?
O6 Ru2 O6 180.0(4) 21 3 ?
O6 Ru2 O6 89.5(2) . 20 ?
O6 Ru2 O6 90.5(2) 19 20 ?
O6 Ru2 O6 90.5(2) 21 20 ?
O6 Ru2 O6 89.5(2) 3 20 ?
O6 Ru2 O6 90.5(2) . 2 ?
O6 Ru2 O6 89.5(2) 19 2 ?
O6 Ru2 O6 89.5(2) 21 2 ?
O6 Ru2 O6 90.5(2) 3 2 ?
O6 Ru2 O6 180.0(3) 20 2 ?
O6 Ru2 Na2 55.10(18) . . ?
O6 Ru2 Na2 124.90(18) 19 . ?
O6 Ru2 Na2 124.90(18) 21 . ?
O6 Ru2 Na2 55.10(18) 3 . ?
O6 Ru2 Na2 124.90(18) 20 . ?
O6 Ru2 Na2 55.10(18) 2 . ?
O6 Ru2 Na2 124.90(18) . 19 ?
O6 Ru2 Na2 55.10(18) 19 19 ?
O6 Ru2 Na2 55.10(18) 21 19 ?
O6 Ru2 Na2 124.90(18) 3 19 ?
O6 Ru2 Na2 55.10(18) 20 19 ?
O6 Ru2 Na2 124.90(18) 2 19 ?
Na2 Ru2 Na2 180.0 . 19 ?
O6 Ru2 Pr2 51.48(17) . 17_554 ?
O6 Ru2 Pr2 128.52(17) 19 17_554 ?
O6 Ru2 Pr2 53.93(18) 21 17_554 ?
O6 Ru2 Pr2 126.07(18) 3 17_554 ?
O6 Ru2 Pr2 121.40(17) 20 17_554 ?
O6 Ru2 Pr2 58.60(17) 2 17_554 ?
Na2 Ru2 Pr2 71.137(7) . 17_554 ?
Na2 Ru2 Pr2 108.863(7) 19 17_554 ?
O6 Ru2 Pr2 128.52(17) . 29_445 ?
O6 Ru2 Pr2 51.48(17) 19 29_445 ?
O6 Ru2 Pr2 126.07(18) 21 29_445 ?
O6 Ru2 Pr2 53.93(18) 3 29_445 ?
O6 Ru2 Pr2 58.60(17) 20 29_445 ?
O6 Ru2 Pr2 121.40(17) 2 29_445 ?
Na2 Ru2 Pr2 108.863(7) . 29_445 ?
Na2 Ru2 Pr2 71.137(7) 19 29_445 ?
Pr2 Ru2 Pr2 180.000(15) 17_554 29_445 ?
O6 Ru2 Pr2 126.07(18) . 16_444 ?
O6 Ru2 Pr2 53.93(18) 19 16_444 ?
O6 Ru2 Pr2 121.41(17) 21 16_444 ?
O6 Ru2 Pr2 58.59(17) 3 16_444 ?
O6 Ru2 Pr2 128.52(17) 20 16_444 ?
O6 Ru2 Pr2 51.48(17) 2 16_444 ?
Na2 Ru2 Pr2 71.137(7) . 16_444 ?
Na2 Ru2 Pr2 108.863(7) 19 16_444 ?
Pr2 Ru2 Pr2 110.073(7) 17_554 16_444 ?
Pr2 Ru2 Pr2 69.927(7) 29_445 16_444 ?
O6 Ru2 Pr2 53.93(18) . 28 ?
O6 Ru2 Pr2 126.07(18) 19 28 ?
O6 Ru2 Pr2 58.59(17) 21 28 ?
O6 Ru2 Pr2 121.41(17) 3 28 ?
O6 Ru2 Pr2 51.48(17) 20 28 ?
O6 Ru2 Pr2 128.52(17) 2 28 ?
Na2 Ru2 Pr2 108.863(7) . 28 ?
Na2 Ru2 Pr2 71.137(7) 19 28 ?
Pr2 Ru2 Pr2 69.927(7) 17_554 28 ?
Pr2 Ru2 Pr2 110.073(7) 29_445 28 ?
Pr2 Ru2 Pr2 180.00(2) 16_444 28 ?
O3 Ru3 O3 98.3(2) . 2 ?
O3 Ru3 O3 98.3(2) . 3 ?
O3 Ru3 O3 98.3(2) 2 3 ?
O3 Ru3 O2 174.0(2) . 3 ?
O3 Ru3 O2 85.3(2) 2 3 ?
O3 Ru3 O2 85.8(2) 3 3 ?
O3 Ru3 O2 85.3(2) . 2 ?
O3 Ru3 O2 85.8(2) 2 2 ?
O3 Ru3 O2 174.0(2) 3 2 ?
O2 Ru3 O2 90.2(2) 3 2 ?
O3 Ru3 O2 85.8(2) . . ?
O3 Ru3 O2 174.0(2) 2 . ?
O3 Ru3 O2 85.3(2) 3 . ?
O2 Ru3 O2 90.2(2) 3 . ?
O2 Ru3 O2 90.2(2) 2 . ?
O3 Ru3 Pr3 119.10(17) . . ?
O3 Ru3 Pr3 119.10(17) 2 . ?
O3 Ru3 Pr3 119.10(17) 3 . ?
O2 Ru3 Pr3 54.89(17) 3 . ?
O2 Ru3 Pr3 54.89(17) 2 . ?
O2 Ru3 Pr3 54.89(17) . . ?
O3 Ru3 Pr2 135.55(17) . 2 ?
O3 Ru3 Pr2 45.57(17) 2 2 ?
O3 Ru3 Pr2 110.20(17) 3 2 ?
O2 Ru3 Pr2 45.42(16) 3 2 ?
O2 Ru3 Pr2 69.68(16) 2 2 ?
O2 Ru3 Pr2 128.64(17) . 2 ?
Pr3 Ru3 Pr2 75.751(18) . 2 ?
O3 Ru3 Pr2 45.57(17) . . ?
O3 Ru3 Pr2 110.20(17) 2 . ?
O3 Ru3 Pr2 135.55(17) 3 . ?
O2 Ru3 Pr2 128.64(17) 3 . ?
O2 Ru3 Pr2 45.42(16) 2 . ?
O2 Ru3 Pr2 69.68(16) . . ?
Pr3 Ru3 Pr2 75.751(18) . . ?
Pr2 Ru3 Pr2 114.150(14) 2 . ?
O3 Ru3 Pr2 110.20(17) . 3 ?
O3 Ru3 Pr2 135.55(17) 2 3 ?
O3 Ru3 Pr2 45.57(17) 3 3 ?
O2 Ru3 Pr2 69.68(16) 3 3 ?
O2 Ru3 Pr2 128.64(17) 2 3 ?
O2 Ru3 Pr2 45.42(16) . 3 ?
Pr3 Ru3 Pr2 75.751(18) . 3 ?
Pr2 Ru3 Pr2 114.150(14) 2 3 ?
Pr2 Ru3 Pr2 114.150(14) . 3 ?
O1 Na1 O1 130.8(3) 4 2 ?
O1 Na1 O1 135.4(3) 4 3 ?
O1 Na1 O1 87.10(19) 2 3 ?
O1 Na1 O1 74.6(3) 4 . ?
O1 Na1 O1 87.10(19) 2 . ?
O1 Na1 O1 87.10(19) 3 . ?
O1 Na1 O1 87.10(19) 4 5 ?
O1 Na1 O1 135.4(3) 2 5 ?
O1 Na1 O1 74.6(3) 3 5 ?
O1 Na1 O1 130.8(3) . 5 ?
O1 Na1 O1 87.10(19) 4 6 ?
O1 Na1 O1 74.6(3) 2 6 ?
O1 Na1 O1 130.8(3) 3 6 ?
O1 Na1 O1 135.4(3) . 6 ?
O1 Na1 O1 87.10(19) 5 6 ?
O1 Na1 Ru1 114.59(13) 4 26_445 ?
O1 Na1 Ru1 114.59(13) 2 26_445 ?
O1 Na1 Ru1 37.32(13) 3 26_445 ?
O1 Na1 Ru1 112.29(13) . 26_445 ?
O1 Na1 Ru1 37.32(13) 5 26_445 ?
O1 Na1 Ru1 112.28(13) 6 26_445 ?
O1 Na1 Ru1 37.32(13) 4 27 ?
O1 Na1 Ru1 112.29(13) 2 27 ?
O1 Na1 Ru1 114.59(14) 3 27 ?
O1 Na1 Ru1 37.32(13) . 27 ?
O1 Na1 Ru1 112.28(13) 5 27 ?
O1 Na1 Ru1 114.58(14) 6 27 ?
Ru1 Na1 Ru1 120.0 26_445 27 ?
O1 Na1 Ru1 112.28(13) 4 25_455 ?
O1 Na1 Ru1 37.32(13) 2 25_455 ?
O1 Na1 Ru1 112.29(13) 3 25_455 ?
O1 Na1 Ru1 114.59(13) . 25_455 ?
O1 Na1 Ru1 114.59(13) 5 25_455 ?
O1 Na1 Ru1 37.32(13) 6 25_455 ?
Ru1 Na1 Ru1 120.0 26_445 25_455 ?
Ru1 Na1 Ru1 120.0 27 25_455 ?
O1 Na1 Pr1 175.89(13) 4 2 ?
O1 Na1 Pr1 48.73(13) 2 2 ?
O1 Na1 Pr1 47.62(13) 3 2 ?
O1 Na1 Pr1 109.05(13) . 2 ?
O1 Na1 Pr1 91.63(13) 5 2 ?
O1 Na1 Pr1 88.93(14) 6 2 ?
Ru1 Na1 Pr1 66.054(7) 26_445 2 ?
Ru1 Na1 Pr1 146.341(7) 27 2 ?
Ru1 Na1 Pr1 64.760(7) 25_455 2 ?
O1 Na1 Pr1 47.62(13) 4 6 ?
O1 Na1 Pr1 88.93(13) 2 6 ?
O1 Na1 Pr1 175.89(13) 3 6 ?
O1 Na1 Pr1 91.63(13) . 6 ?
O1 Na1 Pr1 109.05(13) 5 6 ?
O1 Na1 Pr1 48.73(14) 6 6 ?
Ru1 Na1 Pr1 146.336(7) 26_445 6 ?
Ru1 Na1 Pr1 66.051(7) 27 6 ?
Ru1 Na1 Pr1 64.757(7) 25_455 6 ?
Pr1 Na1 Pr1 129.517(14) 2 6 ?
O1 Na1 Pr1 48.73(13) 4 4 ?
O1 Na1 Pr1 175.89(13) 2 4 ?
O1 Na1 Pr1 91.63(13) 3 4 ?
O1 Na1 Pr1 88.93(13) . 4 ?
O1 Na1 Pr1 47.62(14) 5 4 ?
O1 Na1 Pr1 109.05(13) 6 4 ?
Ru1 Na1 Pr1 66.052(7) 26_445 4 ?
Ru1 Na1 Pr1 64.758(7) 27 4 ?
Ru1 Na1 Pr1 146.336(7) 25_455 4 ?
Pr1 Na1 Pr1 132.106(14) 2 4 ?
Pr1 Na1 Pr1 92.256(10) 6 4 ?
O6 Na2 O6 70.7(3) 3 2 ?
O6 Na2 O6 70.7(3) 3 . ?
O6 Na2 O6 70.7(3) 2 . ?
O6 Na2 O4 119.86(19) 3 . ?
O6 Na2 O4 153.9(2) 2 . ?
O6 Na2 O4 89.65(18) . . ?
O6 Na2 O4 89.65(18) 3 3 ?
O6 Na2 O4 119.86(19) 2 3 ?
O6 Na2 O4 153.9(2) . 3 ?
O4 Na2 O4 85.3(2) . 3 ?
O6 Na2 O4 153.9(2) 3 2 ?
O6 Na2 O4 89.65(18) 2 2 ?
O6 Na2 O4 119.86(19) . 2 ?
O4 Na2 O4 85.3(2) . 2 ?
O4 Na2 O4 85.3(2) 3 2 ?
O6 Na2 Ru2 41.93(16) 3 . ?
O6 Na2 Ru2 41.93(16) 2 . ?
O6 Na2 Ru2 41.93(16) . . ?
O4 Na2 Ru2 128.50(16) . . ?
O4 Na2 Ru2 128.50(16) 3 . ?
O4 Na2 Ru2 128.50(16) 2 . ?
O6 Na2 Pr3 138.07(16) 3 . ?
O6 Na2 Pr3 138.07(16) 2 . ?
O6 Na2 Pr3 138.07(16) . . ?
O4 Na2 Pr3 51.50(16) . . ?
O4 Na2 Pr3 51.50(16) 3 . ?
O4 Na2 Pr3 51.50(16) 2 . ?
Ru2 Na2 Pr3 180.0 . . ?
O6 Na2 Pr1 45.47(13) 3 29_445 ?
O6 Na2 Pr1 101.94(17) 2 29_445 ?
O6 Na2 Pr1 111.82(19) . 29_445 ?
O4 Na2 Pr1 101.35(15) . 29_445 ?
O4 Na2 Pr1 44.84(12) 3 29_445 ?
O4 Na2 Pr1 127.94(18) 2 29_445 ?
Ru2 Na2 Pr1 86.85(10) . 29_445 ?
Pr3 Na2 Pr1 93.15(10) . 29_445 ?
O6 Na2 Pr1 101.94(17) 3 28 ?
O6 Na2 Pr1 111.82(19) 2 28 ?
O6 Na2 Pr1 45.47(13) . 28 ?
O4 Na2 Pr1 44.84(12) . 28 ?
O4 Na2 Pr1 127.94(18) 3 28 ?
O4 Na2 Pr1 101.35(15) 2 28 ?
Ru2 Na2 Pr1 86.85(10) . 28 ?
Pr3 Na2 Pr1 93.15(10) . 28 ?
Pr1 Na2 Pr1 119.702(19) 29_445 28 ?
O6 Na2 Pr1 111.82(19) 3 30_455 ?
O6 Na2 Pr1 45.47(13) 2 30_455 ?
O6 Na2 Pr1 101.94(17) . 30_455 ?
O4 Na2 Pr1 127.94(18) . 30_455 ?
O4 Na2 Pr1 101.35(15) 3 30_455 ?
O4 Na2 Pr1 44.84(12) 2 30_455 ?
Ru2 Na2 Pr1 86.85(10) . 30_455 ?
Pr3 Na2 Pr1 93.15(10) . 30_455 ?
Pr1 Na2 Pr1 119.701(19) 29_445 30_455 ?
Pr1 Na2 Pr1 119.700(19) 28 30_455 ?
O6 Na2 Pr2 99.7(2) 3 17_554 ?
O6 Na2 Pr2 50.18(15) 2 17_554 ?
O6 Na2 Pr2 44.40(15) . 17_554 ?
O4 Na2 Pr2 103.69(13) . 17_554 ?
O4 Na2 Pr2 161.10(14) 3 17_554 ?
O4 Na2 Pr2 78.99(12) 2 17_554 ?
Ru2 Na2 Pr2 57.92(8) . 17_554 ?
Pr3 Na2 Pr2 122.08(8) . 17_554 ?
Pr1 Na2 Pr2 144.58(18) 29_445 17_554 ?
Pr1 Na2 Pr2 66.31(4) 28 17_554 ?
Pr1 Na2 Pr2 59.96(4) 30_455 17_554 ?
Ru1 O1 Na1 95.7(2) 27 . ?
Ru1 O1 Pr1 107.1(2) 27 3 ?
Na1 O1 Pr1 87.08(18) . 3 ?
Ru1 O1 Pr1 102.8(2) 27 . ?
Na1 O1 Pr1 86.04(18) . . ?
Pr1 O1 Pr1 149.9(2) 3 . ?
Ru1 O1 Pr2 100.4(2) 27 27 ?
Na1 O1 Pr2 163.3(2) . 27 ?
Pr1 O1 Pr2 92.45(18) 3 27 ?
Pr1 O1 Pr2 86.07(17) . 27 ?
Ru3 O2 Pr1 160.0(3) . 27 ?
Ru3 O2 Pr2 96.6(2) . 3 ?
Pr1 O2 Pr2 103.2(2) 27 3 ?
Ru3 O2 Pr3 82.9(2) . . ?
Pr1 O2 Pr3 94.1(2) 27 . ?
Pr2 O2 Pr3 106.3(2) 3 . ?
Ru3 O3 Pr2 98.8(2) . . ?
Ru3 O3 Pr1 138.9(3) . . ?
Pr2 O3 Pr1 106.1(2) . . ?
Ru3 O3 Pr2 114.3(3) . 27 ?
Pr2 O3 Pr2 100.0(2) . 27 ?
Pr1 O3 Pr2 93.17(19) . 27 ?
Ru1 O4 Pr1 105.0(2) 3 28 ?
Ru1 O4 Pr3 104.4(2) 3 . ?
Pr1 O4 Pr3 149.4(2) 28 . ?
Ru1 O4 Na2 107.3(2) 3 . ?
Pr1 O4 Na2 88.4(2) 28 . ?
Pr3 O4 Na2 74.88(19) . . ?
Ru1 O4 Pr1 101.2(2) 3 27 ?
Pr1 O4 Pr1 93.74(19) 28 27 ?
Pr3 O4 Pr1 88.77(17) . 27 ?
Na2 O4 Pr1 149.9(2) . 27 ?
Ru1 O5 Pr2 110.4(2) . 17_554 ?
Ru1 O5 Pr1 141.3(3) . 28 ?
Pr2 O5 Pr1 105.1(2) 17_554 28 ?
Ru1 O5 Pr3 99.4(2) . 16_554 ?
Pr2 O5 Pr3 100.4(2) 17_554 16_554 ?
Pr1 O5 Pr3 88.51(17) 28 16_554 ?
Ru2 O6 Na2 83.0(2) . . ?
Ru2 O6 Pr1 166.3(3) . 28 ?
Na2 O6 Pr1 89.6(2) . 28 ?
Ru2 O6 Pr2 90.4(2) . 17_554 ?
Na2 O6 Pr2 93.0(2) . 17_554 ?
Pr1 O6 Pr2 101.5(2) 28 17_554 ?
Ru2 O6 Pr2 88.0(2) . 28 ?
Na2 O6 Pr2 169.7(3) . 28 ?
Pr1 O6 Pr2 98.2(2) 28 28 ?
Pr2 O6 Pr2 92.14(19) 17_554 28 ?
Ru2 O6 Pr2 83.59(19) . 18_544 ?
Na2 O6 Pr2 87.19(18) . 18_544 ?
Pr1 O6 Pr2 84.58(17) 28 18_544 ?
Pr2 O6 Pr2 173.9(3) 17_554 18_544 ?
Pr2 O6 Pr2 86.78(18) 28 18_544 ?

loop_
_geom_bond_atom_site_label_1
_geom_bond_atom_site_label_2
_geom_bond_distance
_geom_bond_site_symmetry_2
_geom_bond_publ_flag
Pr1 O2 2.368(6) 26_455 ?
Pr1 O3 2.425(6) . ?
Pr1 O4 2.449(5) 34 ?
Pr1 O5 2.457(6) 34 ?
Pr1 O6 2.475(6) 34 ?
Pr1 O1 2.476(6) 2 ?
Pr1 O1 2.522(6) . ?
Pr1 O4 2.633(6) 26_455 ?
Pr1 Na1 3.3479(4) . ?
Pr1 Na2 3.4719(5) 34 ?
Pr1 Ru1 3.5298(6) 27 ?
Pr1 Pr2 3.5432(6) 27 ?
Pr2 O2 2.373(6) 2 ?
Pr2 O3 2.392(6) . ?
Pr2 O5 2.426(6) 17_554 ?
Pr2 O3 2.452(6) 26_455 ?
Pr2 O6 2.533(6) 17_554 ?
Pr2 O6 2.618(6) 34 ?
Pr2 O1 2.667(6) 26_455 ?
Pr2 O6 2.780(6) 18_554 ?
Pr2 Ru2 3.2367(4) 16_554 ?
Pr2 Ru3 3.3094(5) . ?
Pr2 Pr1 3.5433(6) 26_455 ?
Pr2 Ru1 3.5933(4) . ?
Pr3 O4 2.459(5) 3 ?
Pr3 O4 2.459(5) 2 ?
Pr3 O4 2.459(5) . ?
Pr3 O2 2.498(6) . ?
Pr3 O2 2.498(6) 2 ?
Pr3 O2 2.498(6) 3 ?
Pr3 O5 2.646(6) 17_554 ?
Pr3 O5 2.646(6) 16_444 ?
Pr3 O5 2.646(6) 18_544 ?
Pr3 Ru3 3.0306(12) . ?
Pr3 Na2 3.033(6) . ?
Pr3 Ru1 3.5248(5) 2 ?
Ru1 O5 1.936(5) 17_554 ?
Ru1 O5 1.936(5) . ?
Ru1 O1 1.975(6) 30_455 ?
Ru1 O1 1.975(6) 26_455 ?
Ru1 O4 1.986(6) 18_554 ?
Ru1 O4 1.986(6) 2 ?
Ru1 Na1 3.2412(8) 25_455 ?
Ru1 Pr3 3.5249(5) 16_554 ?
Ru1 Pr1 3.5297(6) 30_455 ?
Ru1 Pr1 3.5298(6) 26_455 ?
Ru1 Pr1 3.5923(6) 29_455 ?
Ru2 O6 1.997(6) . ?
Ru2 O6 1.997(6) 19 ?
Ru2 O6 1.997(6) 21 ?
Ru2 O6 1.997(6) 3 ?
Ru2 O6 1.997(6) 20 ?
Ru2 O6 1.997(6) 2 ?
Ru2 Na2 2.967(6) . ?
Ru2 Na2 2.967(6) 19 ?
Ru2 Pr2 3.2367(4) 17_554 ?
Ru2 Pr2 3.2367(4) 29_445 ?
Ru2 Pr2 3.2367(4) 16_444 ?
Ru2 Pr2 3.2367(4) 28 ?
Ru3 O3 1.950(6) . ?
Ru3 O3 1.950(6) 2 ?
Ru3 O3 1.950(5) 3 ?
Ru3 O2 2.050(6) 3 ?
Ru3 O2 2.050(6) 2 ?
Ru3 O2 2.050(6) . ?
Ru3 Pr2 3.3094(5) 2 ?
Ru3 Pr2 3.3094(5) 3 ?
Na1 O1 2.383(6) 4 ?
Na1 O1 2.383(6) 2 ?
Na1 O1 2.383(6) 3 ?
Na1 O1 2.383(6) . ?
Na1 O1 2.383(6) 5 ?
Na1 O1 2.383(6) 6 ?
Na1 Ru1 3.2411(8) 26_445 ?
Na1 Ru1 3.2412(8) 27 ?
Na1 Ru1 3.2412(8) 25_455 ?
Na1 Pr1 3.3479(4) 2 ?
Na1 Pr1 3.3479(4) 6 ?
Na1 Pr1 3.3479(4) 4 ?
Na2 O6 2.451(8) 3 ?
Na2 O6 2.451(8) 2 ?
Na2 O6 2.451(8) . ?
Na2 O4 2.529(7) . ?
Na2 O4 2.529(7) 3 ?
Na2 O4 2.529(7) 2 ?
Na2 Pr1 3.4718(5) 29_445 ?
Na2 Pr1 3.4719(5) 28 ?
Na2 Pr1 3.4719(5) 30_455 ?
Na2 Pr2 3.615(3) 17_554 ?
O1 Ru1 1.975(6) 27 ?
O1 Pr1 2.476(6) 3 ?
O1 Pr2 2.667(6) 27 ?
O2 Pr1 2.368(6) 27 ?
O2 Pr2 2.373(6) 3 ?
O3 Pr2 2.452(6) 27 ?
O4 Ru1 1.986(6) 3 ?
O4 Pr1 2.449(5) 28 ?
O4 Pr1 2.633(6) 27 ?
O5 Pr2 2.426(6) 17_554 ?
O5 Pr1 2.457(5) 28 ?
O5 Pr3 2.646(6) 16_554 ?
O6 Pr1 2.475(6) 28 ?
O6 Pr2 2.533(6) 17_554 ?
O6 Pr2 2.618(6) 28 ?
O6 Pr2 2.780(6) 18_544 ?
